data_7013267
loop_
_publ_author_name
'Jin Zhao'
'Xiangge Zhou'
'Ana M. Santos'
'Eberhardt Herdtweck'
'Carlos C. Rom\~ao'
'Fritz E. K\"uhn'

_publ_section_title
;
 Molybdenum(VI)cis-dioxo complexes bearing sugar derived chiral
 Schiff-base ligands: synthesis, characterization, and catalytic
 applications
;
_journal_issue 19
_journal_name_full 'Dalton Trans.'
_journal_page_first 3736
_journal_page_last 3742
_journal_paper_doi 10.1039/b306039j
_journal_year 2003
_chemical_absolute_configuration syn
_chemical_formula_moiety 'C21 H24 Cl N O10'
_chemical_formula_sum 'C21 H24 Cl N O10'
_chemical_formula_weight 485.86
_chemical_name_systematic ?
_space_group_IT_number 4
_symmetry_cell_setting monoclinic
_symmetry_space_group_name_Hall 'P 2yb'
_symmetry_space_group_name_H-M 'P 1 21 1'
_atom_sites_solution_hydrogens difmap
_atom_sites_solution_primary direct
_atom_sites_solution_secondary difmap
_cell_angle_alpha 90
_cell_angle_beta 113.2552(4)
_cell_angle_gamma 90
_cell_formula_units_Z 2
_cell_length_a 12.2573(1)
_cell_length_b 7.1473(1)
_cell_length_c 14.4914(2)
_cell_measurement_reflns_used 2301
_cell_measurement_temperature 173(1)
_cell_measurement_theta_max 25.28
_cell_measurement_theta_min 1.53
_cell_volume 1166.40(3)
_computing_cell_refinement 'DENZO (Nonius, 2001b)'
_computing_data_collection 'Kappa-CCD Control Software (Nonius, 2001a)'
_computing_data_reduction 'DENZO (Nonius, 2001b)'
_computing_molecular_graphics 'PLATON (Spek, 2001)'
_computing_publication_material 'PLATON (Spek, 2001)'
_computing_structure_refinement 'SHELXL97 (Sheldrick, 1998)'
_computing_structure_solution 'SIR92 (Altomare, 1994)'
_diffrn_ambient_temperature 173(1)
_diffrn_detector ' CCD plate '
_diffrn_detector_area_resol_mean 18
_diffrn_measured_fraction_theta_full 0.996
_diffrn_measured_fraction_theta_max 0.996
_diffrn_measurement_device ' \k-geometry diffractometer '
_diffrn_measurement_device_type ' Nonius \k-CCD diffractometer'
_diffrn_measurement_method ' phi- and omega-rotation '
_diffrn_radiation_monochromator graphite
_diffrn_radiation_source 'NONIUS FR 591 rotating anode'
_diffrn_radiation_type 'Mo K\a'
_diffrn_radiation_wavelength 0.71073
_diffrn_reflns_av_R_equivalents 0.040
_diffrn_reflns_av_sigmaI/netI 0.0164
_diffrn_reflns_limit_h_max 14
_diffrn_reflns_limit_h_min -14
_diffrn_reflns_limit_k_max 8
_diffrn_reflns_limit_k_min -8
_diffrn_reflns_limit_l_max 17
_diffrn_reflns_limit_l_min -17
_diffrn_reflns_number 25017
_diffrn_reflns_theta_full 25.28
_diffrn_reflns_theta_max 25.28
_diffrn_reflns_theta_min 1.53
_diffrn_standards_decay_% 0
_exptl_absorpt_coefficient_mu 0.219
_exptl_absorpt_correction_T_max 0.869
_exptl_absorpt_correction_T_min 0.829
_exptl_absorpt_correction_type multi-scan
_exptl_absorpt_process_details '(applied during the scaling procedure; Nonius, 2001b)'
_exptl_crystal_colour colorless
_exptl_crystal_density_diffrn 1.383
_exptl_crystal_density_meas ?
_exptl_crystal_density_method none
_exptl_crystal_description fragment
_exptl_crystal_F_000 508
_exptl_crystal_size_max 0.89
_exptl_crystal_size_mid 0.89
_exptl_crystal_size_min 0.66
_refine_diff_density_max 0.207
_refine_diff_density_min -0.226
_refine_diff_density_rms 0.034
_refine_ls_abs_structure_details 'Flack H D (1983), Acta Cryst. A39, 876-881'
_refine_ls_abs_structure_Flack 0.03(5)
_refine_ls_goodness_of_fit_ref 1.055
_refine_ls_hydrogen_treatment refall
_refine_ls_matrix_type full
_refine_ls_number_parameters 394
_refine_ls_number_reflns 4229
_refine_ls_number_restraints 1
_refine_ls_restrained_S_all 1.055
_refine_ls_R_factor_all 0.0269
_refine_ls_R_factor_gt 0.0267
_refine_ls_shift/su_max 0.002
_refine_ls_shift/su_mean 0.000
_refine_ls_structure_factor_coef Fsqd
_refine_ls_weighting_details 'w=1/[\s^2^(Fo^2^)+(Fo^2^)+(0.0446P)^2^+0.2249P] where P=(Fo^2^+2Fc^2^)/3'
_refine_ls_weighting_scheme sigma
_refine_ls_wR_factor_gt 0.0712
_refine_ls_wR_factor_ref 0.0714
_reflns_number_gt 4183
_reflns_number_total 4229
_reflns_threshold_expression I>2\s(I)
_cod_data_source_file b306039j.txt
_cod_data_source_block ZHAG-4241-173
_cod_depositor_comments
;
The following automatic conversions were performed:
'_symmetry_cell_setting' value 'Monoclinic' changed to 'monoclinic'
according to '/home/saulius/struct/CIF-dictionaries/cif_core.dic'
dictionary named 'cif_core.dic' version 2.4.1 from 2010-06-29.

Automatic conversion script
Id: cif_fix_enum 1527 2010-12-29 10:47:43Z saulius 

The following automatic conversions were performed:

'_exptl_crystal_density_meas' value 'none' was changed to '?' - the
value is perceived as not measured.

Automatic conversion script
Id: cif_fix_values 3008 2015-01-20 13:52:24Z robertas 
;
_cod_original_sg_symbol_H-M 'P 21'
_cod_database_code 7013267

loop_
_symmetry_equiv_pos_as_xyz
x,y,z
-x,1/2+y,-z

loop_
_atom_site_aniso_label
_atom_site_aniso_U_11
_atom_site_aniso_U_22
_atom_site_aniso_U_33
_atom_site_aniso_U_23
_atom_site_aniso_U_13
_atom_site_aniso_U_12
Cl 0.0793(3) 0.0696(3) 0.0309(2) -0.0001(2) 0.0298(2) 0.0009(3)
O1 0.0254(5) 0.0193(5) 0.0191(5) 0.0014(4) 0.0056(4) 0.0025(4)
O2 0.0203(5) 0.0217(5) 0.0226(4) 0.0021(4) -0.0001(4) 0.0023(4)
O3 0.0322(6) 0.0324(6) 0.0407(7) 0.0115(5) -0.0009(5) 0.0070(5)
O4 0.0204(4) 0.0167(5) 0.0188(5) 0.0010(4) 0.0030(4) 0.0020(4)
O5 0.0372(6) 0.0182(5) 0.0385(6) 0.0008(5) 0.0138(5) -0.0006(5)
O6 0.0207(5) 0.0172(5) 0.0230(5) -0.0058(4) 0.0052(4) 0.0018(4)
O7 0.0237(5) 0.0360(7) 0.0379(7) -0.0129(5) -0.0015(5) 0.0077(5)
O8 0.0310(5) 0.0268(5) 0.0275(5) -0.0056(5) 0.0156(4) -0.0001(5)
O9 0.0624(11) 0.146(2) 0.0695(12) -0.0605(13) 0.0368(9) -0.0038(11)
O10 0.0210(5) 0.0418(7) 0.0376(6) -0.0038(6) 0.0075(5) -0.0023(5)
N 0.0189(5) 0.0171(5) 0.0221(5) -0.0006(5) 0.0050(4) 0.0022(5)
C1 0.0201(6) 0.0178(6) 0.0201(7) -0.0002(6) 0.0033(5) 0.0019(5)
C2 0.0161(6) 0.0156(6) 0.0194(6) -0.0028(6) 0.0029(5) 0.0003(5)
C3 0.0171(6) 0.0157(6) 0.0162(6) -0.0018(5) 0.0002(5) 0.0000(5)
C4 0.0175(6) 0.0150(6) 0.0196(7) -0.0043(5) 0.0027(5) 0.0007(5)
C5 0.0233(7) 0.0208(7) 0.0175(7) -0.0033(5) 0.0033(6) 0.0003(6)
C6 0.0351(8) 0.0310(8) 0.0184(7) -0.0031(6) 0.0086(6) 0.0010(7)
C7 0.0200(7) 0.0363(9) 0.0188(7) 0.0022(6) 0.0039(6) 0.0080(6)
C8 0.0220(8) 0.0437(10) 0.0317(9) -0.0005(8) 0.0034(7) 0.0020(7)
C9 0.0202(6) 0.0202(7) 0.0289(8) 0.0054(6) 0.0103(6) 0.0052(6)
C10 0.0371(9) 0.0352(10) 0.0341(9) 0.0173(7) 0.0025(7) 0.0063(8)
C11 0.0216(7) 0.0238(7) 0.0279(8) -0.0030(6) 0.0090(6) 0.0034(6)
C12 0.0314(9) 0.0247(8) 0.0418(10) -0.0075(7) 0.0126(7) 0.0055(7)
C13 0.0452(10) 0.0522(11) 0.0398(10) -0.0092(8) 0.0259(8) 0.0041(8)
C14 0.0362(10) 0.0731(17) 0.0674(14) -0.0221(14) 0.0301(10) -0.0020(12)
C15 0.0182(6) 0.0170(6) 0.0239(7) 0.0000(5) 0.0052(5) 0.0010(5)
C16 0.0238(7) 0.0161(6) 0.0285(7) -0.0005(6) 0.0109(6) 0.0005(6)
C17 0.0247(7) 0.0184(6) 0.0346(7) -0.0027(6) 0.0106(6) 0.0012(6)
C18 0.0284(8) 0.0285(9) 0.0552(10) -0.0057(8) 0.0221(8) -0.0046(7)
C19 0.0471(9) 0.0269(8) 0.0513(10) -0.0017(8) 0.0345(8) -0.0018(8)
C20 0.0477(9) 0.0294(8) 0.0314(8) -0.0015(7) 0.0216(7) -0.0017(8)
C21 0.0307(8) 0.0281(8) 0.0272(7) -0.0018(7) 0.0114(6) 0.0015(6)

loop_
_atom_site_label
_atom_site_type_symbol
_atom_site_thermal_displace_type
_atom_site_fract_x
_atom_site_fract_y
_atom_site_fract_z
_atom_site_occupancy
_atom_site_U_iso_or_equiv
_atom_site_calc_flag
_atom_site_refinement_flags
Cl Cl Uani 0.83289(5) 0.28286(9) -0.30005(3) 1.000 0.0574(2) . .
O1 O Uani 0.76762(9) 0.18456(14) 0.35185(7) 1.000 0.0223(3) . .
O2 O Uani 0.94663(8) 0.29853(15) 0.35159(7) 1.000 0.0242(3) . .
O3 O Uani 1.04090(11) 0.04737(18) 0.44094(9) 1.000 0.0399(4) . .
O4 O Uani 0.66426(8) 0.53069(14) 0.10581(7) 1.000 0.0201(3) . .
O5 O Uani 0.71153(10) 0.83549(15) 0.13846(9) 1.000 0.0317(3) . .
O6 O Uani 0.63583(8) 0.64735(13) 0.29502(7) 1.000 0.0214(3) . .
O7 O Uani 0.45664(9) 0.64405(17) 0.16615(9) 1.000 0.0368(4) . .
O8 O Uani 0.54066(9) 0.29923(16) 0.37128(7) 1.000 0.0272(3) . .
O9 O Uani 0.47373(16) 0.4431(4) 0.47449(14) 1.000 0.0893(9) . .
O10 O Uani 1.07167(10) 0.30896(19) 0.13919(9) 1.000 0.0347(3) . .
N N Uani 0.86103(9) 0.28559(17) 0.14497(8) 1.000 0.0203(3) . .
C1 C Uani 0.84268(12) 0.1884(2) 0.29931(10) 1.000 0.0208(4) . .
C2 C Uani 0.78066(11) 0.27719(19) 0.19633(9) 1.000 0.0183(3) . .
C3 C Uani 0.73705(12) 0.47422(18) 0.20706(10) 1.000 0.0183(3) . .
C4 C Uani 0.66303(12) 0.46304(18) 0.26951(10) 1.000 0.0188(4) . .
C5 C Uani 0.73255(13) 0.3684(2) 0.37014(11) 1.000 0.0220(4) . .
C6 C Uani 0.66050(15) 0.3496(2) 0.43393(11) 1.000 0.0288(4) . .
C7 C Uani 1.04109(12) 0.2109(2) 0.42266(11) 1.000 0.0262(4) . .
C8 C Uani 1.13939(15) 0.3446(3) 0.47210(14) 1.000 0.0347(5) . .
C9 C Uani 0.65921(12) 0.7140(2) 0.08128(11) 1.000 0.0229(4) . .
C10 C Uani 0.57909(18) 0.7395(3) -0.02707(14) 1.000 0.0391(5) . .
C11 C Uani 0.52824(13) 0.7198(2) 0.23916(11) 1.000 0.0247(4) . .
C12 C Uani 0.51265(16) 0.9036(2) 0.28069(15) 1.000 0.0332(5) . .
C13 C Uani 0.45506(17) 0.3554(3) 0.39970(15) 1.000 0.0429(6) . .
C14 C Uani 0.33608(18) 0.2950(4) 0.32606(19) 1.000 0.0559(8) . .
C15 C Uani 0.81683(12) 0.26454(19) 0.04978(10) 1.000 0.0207(4) . .
C16 C Uani 0.88997(12) 0.2790(2) -0.00846(10) 1.000 0.0226(4) . .
C17 C Uani 1.01432(12) 0.3005(2) 0.03856(11) 1.000 0.0262(4) . .
C18 C Uani 1.07959(15) 0.3117(2) -0.02082(14) 1.000 0.0356(5) . .
C19 C Uani 1.02480(16) 0.3059(3) -0.12403(14) 1.000 0.0371(5) . .
C20 C Uani 0.90300(15) 0.2870(3) -0.16908(12) 1.000 0.0343(5) . .
C21 C Uani 0.83534(14) 0.2719(2) -0.11317(11) 1.000 0.0287(4) . .
H H Uiso 1.023(2) 0.309(4) 0.1623(16) 1.000 0.042(6) . .
H11 H Uiso 0.8667(14) 0.048(2) 0.2951(12) 1.000 0.018(4) . .
H21 H Uiso 0.7138(14) 0.203(2) 0.1592(12) 1.000 0.014(4) . .
H31 H Uiso 0.7977(16) 0.555(3) 0.2318(13) 1.000 0.020(4) . .
H41 H Uiso 0.5907(14) 0.400(2) 0.2326(11) 1.000 0.012(4) . .
H51 H Uiso 0.8016(14) 0.445(2) 0.4054(12) 1.000 0.014(4) . .
H61 H Uiso 0.6952(16) 0.254(3) 0.4835(15) 1.000 0.033(5) . .
H62 H Uiso 0.6602(17) 0.467(3) 0.4656(15) 1.000 0.034(5) . .
H81 H Uiso 1.136(2) 0.433(4) 0.427(2) 1.000 0.060(7) . .
H82 H Uiso 1.211(2) 0.289(4) 0.4984(18) 1.000 0.062(7) . .
H83 H Uiso 1.120(2) 0.398(4) 0.524(2) 1.000 0.071(8) . .
H101 H Uiso 0.600(2) 0.653(5) -0.072(2) 1.000 0.070(8) . .
H102 H Uiso 0.581(3) 0.854(5) -0.048(2) 1.000 0.077(9) . .
H103 H Uiso 0.510(3) 0.710(6) -0.037(3) 1.000 0.101(11) . .
H121 H Uiso 0.577(2) 0.980(3) 0.2883(16) 1.000 0.043(6) . .
H122 H Uiso 0.513(2) 0.894(3) 0.3473(18) 1.000 0.048(6) . .
H123 H Uiso 0.438(2) 0.965(3) 0.2318(17) 1.000 0.049(6) . .
H141 H Uiso 0.276(3) 0.367(5) 0.334(2) 1.000 0.081(9) . .
H142 H Uiso 0.312(3) 0.184(6) 0.330(2) 1.000 0.084(11) . .
H143 H Uiso 0.334(2) 0.279(4) 0.262(2) 1.000 0.066(7) . .
H151 H Uiso 0.7323(14) 0.237(2) 0.0092(12) 1.000 0.016(4) . .
H181 H Uiso 1.156(2) 0.334(3) 0.0092(16) 1.000 0.044(6) . .
H191 H Uiso 1.0722(18) 0.317(3) -0.1677(15) 1.000 0.045(5) . .
H211 H Uiso 0.7483(18) 0.254(3) -0.1429(14) 1.000 0.035(5) . .

loop_
_atom_type_symbol
_atom_type_description
_atom_type_scat_dispersion_real
_atom_type_scat_dispersion_imag
_atom_type_scat_source
O O 0.0106 0.0060 'International Tables Vol C Tables 4.2.6.8 and 6.1.1.4'
N N 0.0061 0.0033 'International Tables Vol C Tables 4.2.6.8 and 6.1.1.4'
Cl Cl 0.1484 0.1585 'International Tables Vol C Tables 4.2.6.8 and 6.1.1.4'
H H 0.0000 0.0000 'International Tables Vol C Tables 4.2.6.8 and 6.1.1.4'
C C 0.0033 0.0016 'International Tables Vol C Tables 4.2.6.8 and 6.1.1.4'

loop_
_geom_angle_atom_site_label_1
_geom_angle_atom_site_label_2
_geom_angle_atom_site_label_3
_geom_angle
_geom_angle_site_symmetry_1
_geom_angle_site_symmetry_2
_geom_angle_site_symmetry_3
_geom_angle_publ_flag
C1 O1 C5 112.86(11) . . . yes
C1 O2 C7 117.41(11) . . . yes
C3 O4 C9 118.98(11) . . . yes
C4 O6 C11 117.84(11) . . . yes
C6 O8 C13 117.62(13) . . . yes
C17 O10 H 107.4(16) . . . no
C2 N C15 117.70(12) . . . yes
O1 C1 C2 111.03(12) . . . yes
O2 C1 C2 106.57(11) . . . yes
O1 C1 O2 111.06(11) . . . yes
N C2 C3 110.35(11) . . . yes
C1 C2 C3 110.03(11) . . . no
N C2 C1 110.06(12) . . . yes
O4 C3 C2 104.71(10) . . . yes
C2 C3 C4 109.05(11) . . . no
O4 C3 C4 110.28(12) . . . yes
O6 C4 C3 111.00(11) . . . yes
C3 C4 C5 110.73(13) . . . no
O6 C4 C5 104.97(11) . . . yes
O1 C5 C6 108.64(12) . . . yes
C4 C5 C6 112.46(13) . . . no
O1 C5 C4 108.87(11) . . . yes
O8 C6 C5 109.50(12) . . . yes
O2 C7 C8 110.82(13) . . . yes
O3 C7 C8 126.44(15) . . . yes
O2 C7 O3 122.73(14) . . . yes
O4 C9 C10 109.65(13) . . . yes
O5 C9 C10 125.99(15) . . . yes
O4 C9 O5 124.36(14) . . . yes
O6 C11 O7 123.74(14) . . . yes
O7 C11 C12 125.93(16) . . . yes
O6 C11 C12 110.33(13) . . . yes
O8 C13 O9 123.2(2) . . . yes
O9 C13 C14 125.8(2) . . . yes
O8 C13 C14 111.03(17) . . . yes
N C15 C16 121.46(14) . . . yes
C15 C16 C17 121.48(12) . . . no
C15 C16 C21 119.07(14) . . . no
C17 C16 C21 119.45(14) . . . no
O10 C17 C16 122.01(14) . . . yes
O10 C17 C18 119.07(15) . . . yes
C16 C17 C18 118.92(14) . . . no
C17 C18 C19 121.18(18) . . . no
C18 C19 C20 119.30(18) . . . no
Cl C20 C19 119.46(14) . . . yes
C19 C20 C21 121.41(16) . . . no
Cl C20 C21 119.13(14) . . . yes
C16 C21 C20 119.72(16) . . . no
O1 C1 H11 105.7(10) . . . no
O2 C1 H11 110.1(10) . . . no
C2 C1 H11 112.5(9) . . . no
N C2 H21 110.0(11) . . . no
C1 C2 H21 108.0(9) . . . no
C3 C2 H21 108.3(10) . . . no
O4 C3 H31 108.0(12) . . . no
C2 C3 H31 111.4(13) . . . no
C4 C3 H31 113.1(12) . . . no
O6 C4 H41 108.6(10) . . . no
C3 C4 H41 109.6(10) . . . no
C5 C4 H41 111.9(9) . . . no
O1 C5 H51 110.6(10) . . . no
C4 C5 H51 107.2(9) . . . no
C6 C5 H51 109.1(10) . . . no
O8 C6 H61 109.6(13) . . . no
O8 C6 H62 109.1(13) . . . no
C5 C6 H61 109.1(13) . . . no
C5 C6 H62 109.2(13) . . . no
H61 C6 H62 110.5(17) . . . no
C7 C8 H81 107.9(17) . . . no
C7 C8 H82 113.0(18) . . . no
C7 C8 H83 103.4(17) . . . no
H81 C8 H82 112(2) . . . no
H81 C8 H83 110(2) . . . no
H82 C8 H83 110(2) . . . no
C9 C10 H101 112.1(16) . . . no
C9 C10 H102 112.3(19) . . . no
C9 C10 H103 111(3) . . . no
H101 C10 H102 108(3) . . . no
H101 C10 H103 104(3) . . . no
H102 C10 H103 110(4) . . . no
C11 C12 H121 109.2(14) . . . no
C11 C12 H122 113.0(13) . . . no
C11 C12 H123 109.0(13) . . . no
H121 C12 H122 105(2) . . . no
H121 C12 H123 108.6(19) . . . no
H122 C12 H123 112(2) . . . no
C13 C14 H141 110(2) . . . no
C13 C14 H142 119(2) . . . no
C13 C14 H143 112.7(17) . . . no
H141 C14 H142 101(3) . . . no
H141 C14 H143 118(2) . . . no
H142 C14 H143 95(3) . . . no
N C15 H151 124.4(10) . . . no
C16 C15 H151 114.2(10) . . . no
C17 C18 H181 117.8(15) . . . no
C19 C18 H181 120.7(15) . . . no
C18 C19 H191 121.3(12) . . . no
C20 C19 H191 119.4(12) . . . no
C16 C21 H211 116.8(12) . . . no
C20 C21 H211 123.5(12) . . . no

loop_
_geom_bond_atom_site_label_1
_geom_bond_atom_site_label_2
_geom_bond_distance
_geom_bond_site_symmetry_1
_geom_bond_site_symmetry_2
_geom_bond_publ_flag
Cl C20 1.7475(16) . . yes
O1 C1 1.4071(19) . . yes
O1 C5 1.4393(18) . . yes
O2 C1 1.4334(18) . . yes
O2 C7 1.3608(18) . . yes
O3 C7 1.1986(19) . . yes
O4 C3 1.4415(16) . . yes
O4 C9 1.3525(17) . . yes
O5 C9 1.1968(19) . . yes
O6 C4 1.4424(16) . . yes
O6 C11 1.3489(19) . . yes
O7 C11 1.2040(19) . . yes
O8 C6 1.435(2) . . yes
O8 C13 1.331(3) . . yes
O9 C13 1.193(3) . . yes
O10 C17 1.3472(19) . . yes
O10 H 0.79(3) . . no
N C15 1.2763(17) . . yes
N C2 1.4515(18) . . yes
C1 C2 1.5205(18) . . no
C2 C3 1.5358(19) . . no
C3 C4 1.516(2) . . no
C4 C5 1.526(2) . . no
C5 C6 1.516(2) . . no
C7 C8 1.482(3) . . no
C9 C10 1.498(2) . . no
C11 C12 1.488(2) . . no
C13 C14 1.491(3) . . no
C15 C16 1.457(2) . . no
C16 C21 1.397(2) . . no
C16 C17 1.411(2) . . no
C17 C18 1.389(3) . . no
C18 C19 1.377(3) . . no
C19 C20 1.380(3) . . no
C20 C21 1.373(3) . . no
C1 H11 1.054(15) . . no
C2 H21 0.946(16) . . no
C3 H31 0.90(2) . . no
C4 H41 0.949(16) . . no
C5 H51 0.967(17) . . no
C6 H61 0.96(2) . . no
C6 H62 0.96(2) . . no
C8 H81 0.90(3) . . no
C8 H82 0.90(3) . . no
C8 H83 0.95(3) . . no
C10 H101 1.00(3) . . no
C10 H102 0.88(4) . . no
C10 H103 0.83(4) . . no
C12 H121 0.93(2) . . no
C12 H122 0.97(2) . . no
C12 H123 1.01(2) . . no
C14 H141 0.94(4) . . no
C14 H142 0.86(4) . . no
C14 H143 0.93(3) . . no
C15 H151 0.988(18) . . no
C18 H181 0.88(3) . . no
C19 H191 1.02(2) . . no
C21 H211 0.99(2) . . no

loop_
_cod_related_entry_id
_cod_related_entry_database
_cod_related_entry_code
1 ChemSpider 30652760
